data_7151995
loop_
_publ_author_name
'Mali, Sachitanand M.'
'Bandyopadhyay, Anupam'
'Jadhav, Sandip V.'
'Kumar, Mothukuri Ganesh'
'Gopi, Hosahudya N.'

_publ_section_title
;
 Synthesis of \a, \b-unsaturated \g-amino esters with unprecedented
 high (E)-stereoselectivity and their conformational analysis in
 peptides.
;
_journal_issue 19
_journal_name_full 'Organic &amp; biomolecular chemistry'
_journal_page_first 6566
_journal_page_last 6574
_journal_paper_doi 10.1039/c1ob05732d
_journal_volume 9
_journal_year 2011
_chemical_absolute_configuration syn
_chemical_compound_source Synthesis
_chemical_formula_moiety 'C14 H25 N O4'
_chemical_formula_sum 'C14 H25 N O4'
_chemical_formula_weight 271.35
_chemical_name_common Boc-dgV-OEt
_chemical_name_systematic '(S,E)-ethyl 4-(tert-butoxycarbonylamino)-5-methylhex-2-enoate'
_space_group_IT_number 19
_symmetry_cell_setting orthorhombic
_symmetry_Int_Tables_number 19
_symmetry_space_group_name_Hall 'P 2ac 2ab'
_symmetry_space_group_name_H-M 'P 21 21 21'
_atom_sites_solution_hydrogens geom
_atom_sites_solution_primary direct
_atom_sites_solution_secondary difmap
_audit_creation_method SHELXL-97
_cell_angle_alpha 90.00
_cell_angle_beta 90.00
_cell_angle_gamma 90.00
_cell_formula_units_Z 4
_cell_length_a 9.978(4)
_cell_length_b 10.083(3)
_cell_length_c 16.904(6)
_cell_measurement_temperature 200(2)
_cell_volume 1700.7(10)
_computing_structure_refinement 'SHELXL-97 (Sheldrick, 2008)'
_computing_structure_solution 'SHELXS-97 (Sheldrick, 2008)'
_diffrn_ambient_pressure 101.325
_diffrn_ambient_temperature 200(2)
_diffrn_measured_fraction_theta_full 0.987
_diffrn_measured_fraction_theta_max 0.987
_diffrn_radiation_monochromator graphite
_diffrn_radiation_probe x-ray
_diffrn_radiation_type MoK\a
_diffrn_radiation_wavelength 0.71073
_diffrn_reflns_av_R_equivalents 0.0268
_diffrn_reflns_av_sigmaI/netI 0.0460
_diffrn_reflns_limit_h_max 13
_diffrn_reflns_limit_h_min -8
_diffrn_reflns_limit_k_max 12
_diffrn_reflns_limit_k_min -13
_diffrn_reflns_limit_l_max 20
_diffrn_reflns_limit_l_min -22
_diffrn_reflns_number 6738
_diffrn_reflns_theta_full 27.92
_diffrn_reflns_theta_max 27.92
_diffrn_reflns_theta_min 2.35
_diffrn_source 'fine-focus sealed tube'
_diffrn_source_type 'Graphite Monochromator'
_exptl_absorpt_coefficient_mu 0.077
_exptl_absorpt_correction_T_max 0.986
_exptl_absorpt_correction_T_min 0.968
_exptl_absorpt_correction_type multi-scan
_exptl_absorpt_process_details SADABS
_exptl_crystal_colour Colorless
_exptl_crystal_density_diffrn 1.060
_exptl_crystal_density_method 'not measured'
_exptl_crystal_description 'Retangular block'
_exptl_crystal_F_000 592
_exptl_crystal_recrystallization_method Methanol
_exptl_crystal_size_max 0.50
_exptl_crystal_size_mid 0.35
_exptl_crystal_size_min 0.20
_refine_diff_density_max 0.344
_refine_diff_density_min -0.160
_refine_diff_density_rms 0.036
_refine_ls_abs_structure_details 'Flack H D (1983), Acta Cryst. A39, 876-881'
_refine_ls_abs_structure_Flack 0(2)
_refine_ls_extinction_method none
_refine_ls_goodness_of_fit_ref 1.003
_refine_ls_hydrogen_treatment constr
_refine_ls_matrix_type full
_refine_ls_number_parameters 178
_refine_ls_number_reflns 3650
_refine_ls_number_restraints 1
_refine_ls_restrained_S_all 1.011
_refine_ls_R_factor_all 0.1149
_refine_ls_R_factor_gt 0.0581
_refine_ls_shift/su_max 0.028
_refine_ls_shift/su_mean 0.001
_refine_ls_structure_factor_coef Fsqd
_refine_ls_weighting_details 'calc w=1/[\s^2^(Fo^2^)+(0.1055P)^2^+0.0466P] where P=(Fo^2^+2Fc^2^)/3'
_refine_ls_weighting_scheme calc
_refine_ls_wR_factor_gt 0.1589
_refine_ls_wR_factor_ref 0.1950
_reflns_number_gt 1978
_reflns_number_total 3650
_reflns_threshold_expression >2sigma(I)
_cod_data_source_file c1ob05732d.txt
_cod_data_source_block anudgval
_cod_database_code 7151995

loop_
_symmetry_equiv_pos_as_xyz
'x, y, z'
'-x+1/2, -y, z+1/2'
'-x, y+1/2, -z+1/2'
'x+1/2, -y+1/2, -z'

loop_
_atom_site_label
_atom_site_type_symbol
_atom_site_fract_x
_atom_site_fract_y
_atom_site_fract_z
_atom_site_U_iso_or_equiv
_atom_site_adp_type
_atom_site_occupancy
_atom_site_symmetry_multiplicity
_atom_site_calc_flag
_atom_site_refinement_flags
O1 O 0.7383(2) 0.23515(18) 0.81612(14) 0.0717(6) Uani 1 1 d .
O2 O 0.5956(2) 0.4107(2) 0.81259(17) 0.0834(7) Uani 1 1 d .
O3 O 0.9845(4) 0.5727(3) 0.5878(2) 0.1163(10) Uani 1 1 d .
O4 O 0.9354(3) 0.7733(3) 0.6367(2) 0.1093(10) Uani 1 1 d .
N1 N 0.8124(2) 0.4336(2) 0.85101(16) 0.0653(7) Uani 1 1 d .
H1 H 0.8835 0.3923 0.8659 0.078 Uiso 1 1 calc R
C1 C 0.6390(3) 0.1420(3) 0.7809(2) 0.0674(8) Uani 1 1 d .
C2 C 0.5176(4) 0.1286(4) 0.8342(3) 0.0940(12) Uani 1 1 d .
H2A H 0.5459 0.1016 0.8860 0.141 Uiso 1 1 calc R
H2B H 0.4578 0.0634 0.8127 0.141 Uiso 1 1 calc R
H2C H 0.4724 0.2125 0.8376 0.141 Uiso 1 1 calc R
C3 C 0.7191(4) 0.0130(3) 0.7788(3) 0.0946(12) Uani 1 1 d .
H3A H 0.7994 0.0259 0.7485 0.142 Uiso 1 1 calc R
H3B H 0.6660 -0.0555 0.7549 0.142 Uiso 1 1 calc R
H3C H 0.7424 -0.0125 0.8318 0.142 Uiso 1 1 calc R
C4 C 0.6040(4) 0.1849(4) 0.6986(2) 0.0874(10) Uani 1 1 d .
H4A H 0.5657 0.2722 0.7001 0.131 Uiso 1 1 calc R
H4B H 0.5404 0.1240 0.6763 0.131 Uiso 1 1 calc R
H4C H 0.6836 0.1860 0.6666 0.131 Uiso 1 1 calc R
C5 C 0.7057(3) 0.3640(3) 0.82536(18) 0.0589(7) Uani 1 1 d .
C6 C 0.8088(3) 0.5780(3) 0.8537(2) 0.0721(9) Uani 1 1 d .
H6 H 0.7142 0.6025 0.8593 0.086 Uiso 1 1 calc R
C7 C 0.8803(5) 0.6332(4) 0.9274(3) 0.1063(13) Uani 1 1 d .
H7 H 0.8672 0.7295 0.9265 0.128 Uiso 1 1 calc R
C8 C 1.0256(5) 0.6109(6) 0.9260(4) 0.147(2) Uani 1 1 d .
H8A H 1.0657 0.6517 0.9716 0.220 Uiso 1 1 calc R
H8B H 1.0628 0.6491 0.8789 0.220 Uiso 1 1 calc R
H8C H 1.0435 0.5174 0.9268 0.220 Uiso 1 1 calc R
C9 C 0.8166(8) 0.5836(7) 1.0038(3) 0.161(2) Uani 1 1 d .
H9A H 0.8310 0.4898 1.0087 0.242 Uiso 1 1 calc R
H9B H 0.7221 0.6014 1.0028 0.242 Uiso 1 1 calc R
H9C H 0.8565 0.6283 1.0481 0.242 Uiso 1 1 calc R
C10 C 0.8557(3) 0.6408(3) 0.7790(2) 0.0753(10) Uani 1 1 d .
H10 H 0.8551 0.7330 0.7777 0.090 Uiso 1 1 calc R
C11 C 0.8981(3) 0.5809(3) 0.7146(2) 0.0748(9) Uani 1 1 d .
H11 H 0.9017 0.4887 0.7141 0.090 Uiso 1 1 calc R
C12 C 0.9397(4) 0.6535(5) 0.6437(3) 0.0869(11) Uani 1 1 d .
C13 C 1.0259(8) 0.6337(8) 0.5136(4) 0.173(3) Uani 1 1 d D
H13A H 0.9553 0.6227 0.4747 0.207 Uiso 1 1 calc R
H13B H 1.0392 0.7280 0.5218 0.207 Uiso 1 1 calc R
C14 C 1.1428(8) 0.5784(10) 0.4850(4) 0.202(4) Uani 1 1 d D
H14A H 1.2039 0.5636 0.5280 0.303 Uiso 1 1 calc R
H14B H 1.1830 0.6377 0.4474 0.303 Uiso 1 1 calc R
H14C H 1.1229 0.4955 0.4596 0.303 Uiso 1 1 calc R

loop_
_atom_site_aniso_label
_atom_site_aniso_U_11
_atom_site_aniso_U_22
_atom_site_aniso_U_33
_atom_site_aniso_U_23
_atom_site_aniso_U_13
_atom_site_aniso_U_12
O1 0.0662(12) 0.0520(10) 0.0970(17) -0.0016(10) -0.0223(12) -0.0014(9)
O2 0.0682(13) 0.0610(10) 0.121(2) -0.0049(13) -0.0212(13) 0.0054(10)
O3 0.139(3) 0.117(2) 0.093(2) 0.0188(19) 0.0047(19) -0.006(2)
O4 0.0924(19) 0.0828(17) 0.153(3) 0.0449(18) -0.0108(17) -0.0094(14)
N1 0.0587(14) 0.0505(12) 0.0866(19) 0.0004(12) -0.0122(13) -0.0018(11)
C1 0.0643(17) 0.0527(14) 0.085(2) -0.0026(17) -0.0128(17) -0.0075(13)
C2 0.092(2) 0.087(2) 0.103(3) -0.005(2) 0.008(2) -0.029(2)
C3 0.101(3) 0.0557(16) 0.127(3) -0.015(2) -0.020(2) -0.0049(18)
C4 0.094(2) 0.087(2) 0.081(3) -0.004(2) -0.015(2) -0.0059(19)
C5 0.0618(16) 0.0505(13) 0.0643(19) 0.0034(14) -0.0089(15) 0.0008(13)
C6 0.0691(18) 0.0522(14) 0.095(3) -0.0106(17) -0.0054(18) -0.0019(14)
C7 0.118(3) 0.086(2) 0.115(4) -0.026(2) -0.014(3) -0.014(2)
C8 0.110(4) 0.155(5) 0.175(6) -0.051(4) -0.038(4) -0.014(3)
C9 0.195(7) 0.186(6) 0.103(4) -0.028(4) 0.003(4) -0.030(5)
C10 0.0690(19) 0.0494(14) 0.108(3) -0.002(2) -0.0145(19) -0.0018(15)
C11 0.0719(19) 0.0556(15) 0.097(3) 0.0107(19) -0.0126(19) -0.0112(15)
C12 0.063(2) 0.093(3) 0.105(3) 0.010(3) -0.0152(19) -0.0063(19)
C13 0.198(7) 0.213(6) 0.107(4) 0.066(5) 0.032(4) 0.019(6)
C14 0.170(7) 0.330(12) 0.106(4) 0.039(6) 0.031(4) 0.040(7)

loop_
_atom_type_symbol
_atom_type_description
_atom_type_scat_dispersion_real
_atom_type_scat_dispersion_imag
_atom_type_scat_source
C C 0.0033 0.0016 'International Tables Vol C Tables 4.2.6.8 and 6.1.1.4'
H H 0.0000 0.0000 'International Tables Vol C Tables 4.2.6.8 and 6.1.1.4'
N N 0.0061 0.0033 'International Tables Vol C Tables 4.2.6.8 and 6.1.1.4'
O O 0.0106 0.0060 'International Tables Vol C Tables 4.2.6.8 and 6.1.1.4'

loop_
_geom_angle_atom_site_label_1
_geom_angle_atom_site_label_2
_geom_angle_atom_site_label_3
_geom_angle
C5 O1 C1 119.6(2)
C12 O3 C13 116.7(4)
C5 N1 C6 120.7(3)
O1 C1 C4 110.1(3)
O1 C1 C2 110.5(3)
C4 C1 C2 113.1(3)
O1 C1 C3 101.4(2)
C4 C1 C3 110.3(3)
C2 C1 C3 110.9(3)
O2 C5 N1 124.8(3)
O2 C5 O1 124.8(3)
N1 C5 O1 110.4(2)
N1 C6 C10 112.9(3)
N1 C6 C7 112.0(3)
C10 C6 C7 112.8(3)
C8 C7 C9 112.0(5)
C8 C7 C6 113.0(4)
C9 C7 C6 111.9(4)
C11 C10 C6 127.5(3)
C10 C11 C12 122.6(3)
O4 C12 O3 123.7(5)
O4 C12 C11 124.5(5)
O3 C12 C11 111.8(4)
C14 C13 O3 111.8(6)

loop_
_geom_bond_atom_site_label_1
_geom_bond_atom_site_label_2
_geom_bond_distance
O1 C5 1.349(3)
O1 C1 1.489(3)
O2 C5 1.215(4)
O3 C12 1.325(5)
O3 C13 1.457(6)
O4 C12 1.214(5)
N1 C5 1.346(4)
N1 C6 1.458(4)
C1 C4 1.499(5)
C1 C2 1.515(5)
C1 C3 1.527(4)
C6 C10 1.489(5)
C6 C7 1.539(6)
C7 C8 1.467(7)
C7 C9 1.524(8)
C10 C11 1.314(5)
C11 C12 1.465(6)
C13 C14 1.381(9)
